data_7242109
loop_
_publ_author_name
'Meng, Ye'
'Zhao, Weiwei'
'Zheng, Jun'
'Jiang, Daofa'
'Gao, Jie'
'Jin, Yanmei'
'Ma, Peihua'

_publ_section_title
;
 Host--guest modes and supramolecular frameworks of complexes of
 tetramethyl cucurbit[6]uril with 4-chloroaniline and
 4,4&#x2032;-diaminostilbene
;
_journal_issue 6
_journal_name_full 'RSC Advances'
_journal_page_first 3470
_journal_page_last 3475
_journal_paper_doi 10.1039/D0RA09074C
_journal_volume 11
_journal_year 2021
_chemical_formula_moiety '2(Cl4 Zn), C40 H44 N24 O12, 2(C14 H16 N2)'
_chemical_formula_sum 'C68 H76 Cl8 N28 O12 Zn2'
_chemical_formula_weight 1891.90
_space_group_crystal_system triclinic
_space_group_IT_number 2
_space_group_name_Hall '-P 1'
_space_group_name_H-M_alt 'P -1'
_atom_sites_solution_hydrogens geom
_audit_block_doi 10.5517/ccdc.csd.cc26ftbt
_audit_creation_date 2020-10-08
_audit_creation_method
;
Olex2 1.2
(compiled 2018.05.29 svn.r3508 for OlexSys, GUI svn.r5506)
;
_audit_update_record
;
2020-10-17 deposited with the CCDC.	2021-01-15 downloaded from the CCDC.
;
_cell_angle_alpha 101.417(14)
_cell_angle_beta 100.443(15)
_cell_angle_gamma 107.344(14)
_cell_formula_units_Z 1
_cell_length_a 11.664(5)
_cell_length_b 14.379(7)
_cell_length_c 15.558(7)
_cell_measurement_reflns_used 7068
_cell_measurement_temperature 273.15
_cell_measurement_theta_max 27.36
_cell_measurement_theta_min 2.46
_cell_volume 2359.5(19)
_computing_cell_refinement 'SAINT V8.38A (?, 2016)'
_computing_data_reduction 'SAINT V8.38A (?, 2016)'
_computing_molecular_graphics 'Olex2 (Dolomanov et al., 2009)'
_computing_publication_material 'Olex2 (Dolomanov et al., 2009)'
_computing_structure_refinement 'ShelXL (Sheldrick, 2015)'
_diffrn_ambient_temperature 273.15
_diffrn_measured_fraction_theta_full 0.995
_diffrn_measured_fraction_theta_max 0.995
_diffrn_measurement_device_type 'Bruker APEX-II CCD'
_diffrn_measurement_method '\f and \w scans'
_diffrn_radiation_type MoK\a
_diffrn_radiation_wavelength 0.71073
_diffrn_reflns_av_R_equivalents 0.1199
_diffrn_reflns_av_unetI/netI 0.1314
_diffrn_reflns_Laue_measured_fraction_full 0.995
_diffrn_reflns_Laue_measured_fraction_max 0.995
_diffrn_reflns_limit_h_max 13
_diffrn_reflns_limit_h_min -13
_diffrn_reflns_limit_k_max 17
_diffrn_reflns_limit_k_min -17
_diffrn_reflns_limit_l_max 18
_diffrn_reflns_limit_l_min -18
_diffrn_reflns_number 29953
_diffrn_reflns_point_group_measured_fraction_full 0.995
_diffrn_reflns_point_group_measured_fraction_max 0.995
_diffrn_reflns_theta_full 24.999
_diffrn_reflns_theta_max 24.999
_diffrn_reflns_theta_min 1.382
_diffrn_standards_number 0
_exptl_absorpt_coefficient_mu 0.802
_exptl_absorpt_correction_T_max 0.7455
_exptl_absorpt_correction_T_min 0.5853
_exptl_absorpt_correction_type multi-scan
_exptl_absorpt_process_details
;
SADABS-2016/2 (Bruker,2016/2) was used for absorption correction.
wR2(int) was 0.1647 before and 0.0925 after correction.
The Ratio of minimum to maximum transmission is 0.7851.
The \l/2 correction factor is Not present.
;
_exptl_crystal_colour colourless
_exptl_crystal_colour_primary colourless
_exptl_crystal_density_diffrn 1.331
_exptl_crystal_description block
_exptl_crystal_F_000 972
_exptl_crystal_size_max 0.3
_exptl_crystal_size_mid 0.25
_exptl_crystal_size_min 0.2
_refine_diff_density_max 0.905
_refine_diff_density_min -0.648
_refine_diff_density_rms 0.104
_refine_ls_extinction_method none
_refine_ls_goodness_of_fit_ref 1.110
_refine_ls_hydrogen_treatment constr
_refine_ls_matrix_type full
_refine_ls_number_parameters 536
_refine_ls_number_reflns 8260
_refine_ls_number_restraints 8
_refine_ls_restrained_S_all 1.109
_refine_ls_R_factor_all 0.2050
_refine_ls_R_factor_gt 0.1182
_refine_ls_shift/su_max 0.000
_refine_ls_shift/su_mean 0.000
_refine_ls_structure_factor_coef Fsqd
_refine_ls_weighting_details 'w=1/[\s^2^(Fo^2^)+(0.2000P)^2^] where P=(Fo^2^+2Fc^2^)/3'
_refine_ls_weighting_scheme calc
_refine_ls_wR_factor_gt 0.3377
_refine_ls_wR_factor_ref 0.3755
_reflns_Friedel_coverage 0.000
_reflns_number_gt 3838
_reflns_number_total 8260
_reflns_threshold_expression 'I > 2\s(I)'
_cod_data_source_file d0ra09074c3.cif
_cod_data_source_block m_sq
_cod_original_cell_volume 2359.4(19)
_cod_database_code 7242109
_shelx_shelxl_version_number 2014/7
_shelx_space_group_comment
;
The symmetry employed for this shelxl refinement is uniquely defined
by the following loop, which should always be used as a source of
symmetry information in preference to the above space-group names.
They are only intended as comments.
;
_shelx_estimated_absorpt_t_max 0.856
_shelx_estimated_absorpt_t_min 0.795
_olex2_refinement_description
;
1. Fixed Uiso
 At 1.2 times of:
  All C(H) groups, All C(H,H) groups, All N(H,H,H) groups
 At 1.5 times of:
  All C(H,H,H) groups
2. Restrained distances
 C28-C28_$1 = C21-C21_$2
 1.34 with sigma of 0.001
3. Uiso/Uaniso restraints and constraints
Uanis(C21) \\sim Ueq, Uanis(C21) \\sim Ueq: with sigma of 0.001 and sigma for
terminal atoms of 0.002
4.a Ternary CH refined with riding coordinates:
 C7(H7), C8(H8), C13(H13), C14(H14)
4.b Secondary CH2 refined with riding coordinates:
 C2(H2A,H2B), C4(H4A,H4B), C6(H6A,H6B), C16(H16A,H16B), C18(H18A,H18B),
 C20(H20A,H20B)
4.c Aromatic/amide H refined with riding coordinates:
 C21(H21), C23(H23), C24(H24), C26(H26), C27(H27), C28(H28), C30(H30),
 C31(H31), C33(H33), C34(H34)
4.d Idealised Me refined as rotating group:
 C9(H9A,H9B,H9C), C12(H12A,H12B,H12C), N1(H1A,H1B,H1C), N14(H14A,H14B,H14C)
;
_olex2_submission_special_instructions 'No special instructions were received'

loop_
_space_group_symop_operation_xyz
'x, y, z'
'-x, -y, -z'

loop_
_atom_site_label
_atom_site_type_symbol
_atom_site_fract_x
_atom_site_fract_y
_atom_site_fract_z
_atom_site_U_iso_or_equiv
_atom_site_adp_type
_atom_site_occupancy
_atom_site_site_symmetry_order
_atom_site_calc_flag
_atom_site_refinement_flags_posn
_atom_site_refinement_flags_adp
_atom_site_refinement_flags_occupancy
_atom_site_disorder_assembly
_atom_site_disorder_group
Zn1 Zn 0.82034(12) 0.61421(9) 0.89742(8) 0.0777(5) Uani 1 1 d . . . . .
Cl1 Cl 0.8837(3) 0.6202(3) 0.7691(2) 0.1077(11) Uani 1 1 d . . . . .
Cl2 Cl 0.7471(8) 0.4523(3) 0.8932(3) 0.215(4) Uani 1 1 d . . . . .
Cl3 Cl 0.6868(4) 0.6953(3) 0.8996(3) 0.1255(14) Uani 1 1 d . . . . .
Cl4 Cl 0.9794(4) 0.6930(5) 1.0236(3) 0.168(2) Uani 1 1 d . . . . .
O1 O 0.5604(7) 0.0108(5) 0.2226(5) 0.079(2) Uani 1 1 d . . . . .
O2 O 0.7567(6) 0.2118(6) 0.3654(5) 0.081(2) Uani 1 1 d . . . . .
O3 O 0.9037(7) 0.1669(6) 0.5565(6) 0.088(2) Uani 1 1 d . . . . .
O4 O 0.4964(8) 0.2296(6) 0.7276(5) 0.091(2) Uani 1 1 d . . . . .
O5 O 0.3601(7) 0.2800(6) 0.5369(5) 0.078(2) Uani 1 1 d . . . . .
O6 O 0.1633(7) 0.0755(6) 0.3947(5) 0.084(2) Uani 1 1 d . . . . .
N2 N 0.3494(7) -0.0519(6) 0.2010(5) 0.0576(19) Uani 1 1 d . . . . .
N3 N 0.4421(7) 0.1122(6) 0.2335(5) 0.0583(19) Uani 1 1 d . . . . .
N4 N 0.5894(7) 0.2647(5) 0.3398(5) 0.0541(18) Uani 1 1 d . . . . .
N5 N 0.7260(7) 0.3280(5) 0.4764(5) 0.0576(19) Uani 1 1 d . . . . .
N6 N 0.8241(7) 0.2888(5) 0.6085(5) 0.062(2) Uani 1 1 d . . . . .
N7 N 0.8488(7) 0.1864(6) 0.6936(6) 0.066(2) Uani 1 1 d . . . . .
N8 N 0.6861(8) 0.2103(6) 0.7616(5) 0.062(2) Uani 1 1 d . . . . .
N9 N 0.6579(8) 0.3101(6) 0.6753(5) 0.067(2) Uani 1 1 d . . . . .
N10 N 0.5648(8) 0.3583(6) 0.5447(5) 0.063(2) Uani 1 1 d . . . . .
N11 N 0.4279(7) 0.2940(6) 0.4098(5) 0.0581(19) Uani 1 1 d . . . . .
N12 N 0.2818(6) 0.1392(6) 0.3039(5) 0.0522(18) Uani 1 1 d . . . . .
N13 N 0.1889(7) -0.0254(6) 0.2692(6) 0.063(2) Uani 1 1 d . . . . .
C1 C 0.8632(8) 0.2081(8) 0.6122(8) 0.064(3) Uani 1 1 d . . . . .
C2 C 0.8397(9) 0.3411(8) 0.5391(6) 0.063(2) Uani 1 1 d . . . . .
H2A H 0.8822 0.4128 0.5680 0.075 Uiso 1 1 calc R . . . .
H2B H 0.8926 0.3176 0.5054 0.075 Uiso 1 1 calc R . . . .
C3 C 0.6987(9) 0.2609(8) 0.3908(7) 0.065(3) Uani 1 1 d . . . . .
C4 C 0.5380(9) 0.2056(7) 0.2459(6) 0.061(2) Uani 1 1 d . . . . .
H4A H 0.5054 0.2453 0.2112 0.073 Uiso 1 1 calc R . . . .
H4B H 0.6044 0.1921 0.2220 0.073 Uiso 1 1 calc R . . . .
C5 C 0.4599(10) 0.0216(8) 0.2209(6) 0.062(3) Uani 1 1 d . . . . .
C6 C 0.3368(10) -0.1585(7) 0.1697(6) 0.069(3) Uani 1 1 d . . . . .
H6A H 0.2688 -0.1913 0.1155 0.082 Uiso 1 1 calc R . . . .
H6B H 0.4124 -0.1627 0.1543 0.082 Uiso 1 1 calc R . . . .
C7 C 0.2468(9) -0.0148(7) 0.1993(7) 0.063(3) Uani 1 1 d . . . . .
H7 H 0.1864 -0.0423 0.1399 0.075 Uiso 1 1 calc R . . . .
C8 C 0.3135(8) 0.1020(7) 0.2201(5) 0.056(2) Uani 1 1 d . . . . .
H8 H 0.2847 0.1297 0.1710 0.067 Uiso 1 1 calc R . . . .
C9 C 0.5387(12) 0.4186(9) 0.3337(7) 0.090(4) Uani 1 1 d . . . . .
H9A H 0.6208 0.4513 0.3283 0.135 Uiso 1 1 calc GR . . . .
H9B H 0.5105 0.4680 0.3661 0.135 Uiso 1 1 calc GR . . . .
H9C H 0.4832 0.3866 0.2744 0.135 Uiso 1 1 calc GR . . . .
C10 C 0.5412(9) 0.3373(7) 0.3866(6) 0.059(2) Uani 1 1 d . . . . .
C11 C 0.6396(9) 0.3846(7) 0.4843(6) 0.062(2) Uani 1 1 d . . . . .
C12 C 0.7124(12) 0.4959(8) 0.5107(9) 0.090(3) Uani 1 1 d . . . . .
H12A H 0.7785 0.5124 0.5641 0.136 Uiso 1 1 calc GR . . . .
H12B H 0.6586 0.5332 0.5228 0.136 Uiso 1 1 calc GR . . . .
H12C H 0.7467 0.5133 0.4620 0.136 Uiso 1 1 calc GR . . . .
C13 C 0.7875(9) 0.3266(7) 0.6896(6) 0.062(3) Uani 1 1 d . . . . .
H13 H 0.8381 0.3975 0.7200 0.074 Uiso 1 1 calc R . . . .
C14 C 0.8072(9) 0.2549(7) 0.7509(6) 0.062(3) Uani 1 1 d . . . . .
H14 H 0.8686 0.2917 0.8090 0.075 Uiso 1 1 calc R . . . .
C15 C 0.6023(11) 0.2463(8) 0.7222(6) 0.062(3) Uani 1 1 d . . . . .
C16 C 0.6029(10) 0.3788(7) 0.6403(6) 0.069(3) Uani 1 1 d . . . . .
H16A H 0.5313 0.3775 0.6641 0.082 Uiso 1 1 calc R . . . .
H16B H 0.6630 0.4470 0.6640 0.082 Uiso 1 1 calc R . . . .
C17 C 0.4407(12) 0.3048(8) 0.5013(7) 0.072(3) Uani 1 1 d . . . . .
C18 C 0.3084(9) 0.2444(7) 0.3450(7) 0.067(3) Uani 1 1 d . . . . .
H18A H 0.2443 0.2508 0.3753 0.080 Uiso 1 1 calc R . . . .
H18B H 0.3046 0.2790 0.2976 0.080 Uiso 1 1 calc R . . . .
C19 C 0.2085(9) 0.0638(8) 0.3293(6) 0.058(2) Uani 1 1 d . . . . .
C20 C 0.0986(11) -0.1158(8) 0.2722(8) 0.082(3) Uani 1 1 d . . . . .
H20A H 0.0452 -0.1499 0.2115 0.099 Uiso 1 1 calc R . . . .
H20B H 0.0472 -0.0979 0.3104 0.099 Uiso 1 1 calc R . . . .
N1 N 0.7880(11) 0.0282(10) 0.3313(8) 0.119(4) Uani 1 1 d . . . . .
H1A H 0.7073 -0.0081 0.3114 0.143 Uiso 1 1 calc GR . . . .
H1B H 0.7980 0.0921 0.3567 0.143 Uiso 1 1 calc GR . . . .
H1C H 0.8239 0.0031 0.3721 0.143 Uiso 1 1 calc GR . . . .
C21 C 0.9649(11) -0.0251(11) 0.0234(8) 0.132(5) Uani 1 1 d D U . . .
H21 H 0.9314 -0.0943 -0.0044 0.159 Uiso 1 1 calc R . . . .
C22 C 0.9298(12) -0.0004(13) 0.1020(8) 0.087(4) Uani 1 1 d . . . . .
C23 C 0.8464(12) -0.0800(12) 0.1175(9) 0.091(4) Uani 1 1 d . . . . .
H23 H 0.8191 -0.1428 0.0755 0.109 Uiso 1 1 calc R . . . .
C24 C 0.8017(11) -0.0712(11) 0.1917(10) 0.096(4) Uani 1 1 d . . . . .
H24 H 0.7438 -0.1266 0.2005 0.115 Uiso 1 1 calc R . . . .
C25 C 0.8449(12) 0.0238(11) 0.2554(8) 0.078(3) Uani 1 1 d . . . . .
C26 C 0.9249(13) 0.1023(11) 0.2461(9) 0.090(4) Uani 1 1 d . . . . .
H26 H 0.9509 0.1642 0.2894 0.108 Uiso 1 1 calc R . . . .
C27 C 0.9726(10) 0.0927(11) 0.1688(10) 0.090(4) Uani 1 1 d . . . . .
H27 H 1.0326 0.1482 0.1620 0.109 Uiso 1 1 calc R . . . .
N14 N 0.8504(16) 0.4243(13) 1.0934(10) 0.158(5) Uani 1 1 d . . . . .
H14A H 0.8792 0.4257 1.0442 0.189 Uiso 1 1 calc GR . . . .
H14B H 0.9121 0.4332 1.1407 0.189 Uiso 1 1 calc GR . . . .
H14C H 0.8192 0.4736 1.1045 0.189 Uiso 1 1 calc GR . . . .
C28 C 0.4951(11) 0.0454(4) 1.0007(8) 0.101(5) Uani 1 1 d D . . . .
H28 H 0.4153 0.0442 0.9772 0.121 Uiso 1 1 calc R . . . .
C29 C 0.5871(11) 0.1421(13) 1.0324(8) 0.092(4) Uani 1 1 d . . . . .
C30 C 0.7039(11) 0.1567(14) 1.0704(10) 0.105(5) Uani 1 1 d . . . . .
H30 H 0.7244 0.1022 1.0829 0.125 Uiso 1 1 calc R . . . .
C31 C 0.7859(16) 0.2388(17) 1.0898(10) 0.119(6) Uani 1 1 d . . . . .
H31 H 0.8676 0.2437 1.1121 0.143 Uiso 1 1 calc R . . . .
C32 C 0.7595(15) 0.3332(15) 1.0791(10) 0.114(5) Uani 1 1 d . . . . .
C33 C 0.6375(16) 0.3161(14) 1.0420(10) 0.108(5) Uani 1 1 d . . . . .
H33 H 0.6144 0.3710 1.0340 0.130 Uiso 1 1 calc R . . . .
C34 C 0.5489(14) 0.2241(14) 1.0165(9) 0.104(4) Uani 1 1 d . . . . .
H34 H 0.4666 0.2142 0.9897 0.125 Uiso 1 1 calc R . . . .

loop_
_atom_site_aniso_label
_atom_site_aniso_U_11
_atom_site_aniso_U_22
_atom_site_aniso_U_33
_atom_site_aniso_U_23
_atom_site_aniso_U_13
_atom_site_aniso_U_12
Zn1 0.0992(10) 0.0711(9) 0.0672(8) 0.0152(6) 0.0029(7) 0.0490(7)
Cl1 0.104(2) 0.127(3) 0.0705(19) 0.0173(19) 0.0135(17) 0.021(2)
Cl2 0.481(11) 0.069(2) 0.091(3) 0.029(2) 0.085(4) 0.081(4)
Cl3 0.140(3) 0.160(4) 0.101(2) 0.031(2) 0.008(2) 0.105(3)
Cl4 0.101(3) 0.299(7) 0.072(2) 0.007(3) -0.019(2) 0.074(3)
O1 0.088(5) 0.088(5) 0.078(5) 0.018(4) 0.025(4) 0.055(4)
O2 0.076(4) 0.106(6) 0.081(5) 0.014(4) 0.021(4) 0.068(4)
O3 0.094(5) 0.092(6) 0.111(6) 0.043(5) 0.043(5) 0.058(5)
O4 0.123(6) 0.103(6) 0.083(5) 0.036(5) 0.035(5) 0.080(5)
O5 0.107(5) 0.098(6) 0.063(4) 0.033(4) 0.047(4) 0.062(5)
O6 0.090(5) 0.108(6) 0.084(5) 0.044(5) 0.045(4) 0.054(4)
N2 0.075(5) 0.047(4) 0.067(5) 0.017(4) 0.020(4) 0.040(4)
N3 0.063(5) 0.060(5) 0.057(5) 0.011(4) 0.010(4) 0.036(4)
N4 0.067(4) 0.051(4) 0.049(4) 0.009(3) 0.013(4) 0.032(4)
N5 0.074(5) 0.056(5) 0.047(4) 0.007(4) 0.005(4) 0.040(4)
N6 0.081(5) 0.048(4) 0.063(5) 0.022(4) 0.009(4) 0.032(4)
N7 0.072(5) 0.072(5) 0.072(5) 0.030(4) 0.011(4) 0.048(4)
N8 0.086(6) 0.075(5) 0.048(4) 0.020(4) 0.018(4) 0.058(5)
N9 0.086(6) 0.079(6) 0.046(4) 0.008(4) 0.003(4) 0.055(5)
N10 0.078(5) 0.069(5) 0.051(5) 0.012(4) 0.005(4) 0.049(4)
N11 0.066(5) 0.072(5) 0.058(5) 0.023(4) 0.022(4) 0.048(4)
N12 0.056(4) 0.066(5) 0.054(4) 0.026(4) 0.022(4) 0.038(4)
N13 0.064(5) 0.065(6) 0.073(6) 0.027(5) 0.015(4) 0.036(4)
C1 0.051(5) 0.061(6) 0.089(8) 0.032(6) 0.013(5) 0.026(5)
C2 0.078(6) 0.066(6) 0.051(5) 0.022(5) 0.013(5) 0.032(5)
C3 0.070(6) 0.071(7) 0.067(6) 0.035(6) 0.019(5) 0.029(5)
C4 0.088(7) 0.062(6) 0.043(5) 0.018(5) 0.024(5) 0.035(6)
C5 0.078(7) 0.085(7) 0.044(5) 0.015(5) 0.020(5) 0.058(6)
C6 0.112(8) 0.061(6) 0.054(6) 0.021(5) 0.029(6) 0.053(6)
C7 0.075(6) 0.065(6) 0.058(6) 0.018(5) 0.003(5) 0.045(5)
C8 0.084(6) 0.064(6) 0.038(4) 0.022(4) 0.010(4) 0.050(5)
C9 0.142(10) 0.080(8) 0.065(7) 0.034(6) 0.014(7) 0.061(7)
C10 0.083(6) 0.055(6) 0.050(5) 0.016(4) 0.007(5) 0.045(5)
C11 0.093(7) 0.060(6) 0.050(5) 0.017(4) 0.018(5) 0.052(5)
C12 0.121(9) 0.058(7) 0.091(8) 0.010(6) 0.020(7) 0.039(6)
C13 0.083(7) 0.043(5) 0.049(5) 0.012(4) -0.007(5) 0.023(5)
C14 0.075(6) 0.054(6) 0.058(6) 0.018(5) -0.005(5) 0.035(5)
C15 0.099(8) 0.067(6) 0.043(5) 0.015(5) 0.023(5) 0.059(6)
C16 0.111(8) 0.066(6) 0.049(5) 0.013(5) 0.011(5) 0.066(6)
C17 0.116(9) 0.076(7) 0.060(6) 0.038(6) 0.028(7) 0.069(7)
C18 0.084(7) 0.061(6) 0.080(7) 0.033(5) 0.019(6) 0.052(5)
C19 0.076(6) 0.069(7) 0.051(5) 0.034(5) 0.022(5) 0.042(5)
C20 0.093(7) 0.071(7) 0.095(8) 0.030(6) 0.003(6) 0.052(7)
N1 0.163(10) 0.162(11) 0.108(8) 0.076(8) 0.068(8) 0.122(9)
C21 0.132(5) 0.132(5) 0.133(5) 0.0356(18) 0.0334(17) 0.046(2)
C22 0.077(7) 0.149(13) 0.072(7) 0.039(9) 0.035(7) 0.076(9)
C23 0.084(8) 0.125(11) 0.085(9) 0.023(8) 0.025(7) 0.068(8)
C24 0.084(8) 0.112(11) 0.131(12) 0.059(10) 0.038(8) 0.066(8)
C25 0.088(7) 0.109(10) 0.085(8) 0.045(8) 0.039(7) 0.080(8)
C26 0.107(9) 0.096(10) 0.095(9) 0.035(8) 0.034(8) 0.064(8)
C27 0.062(6) 0.113(11) 0.119(11) 0.059(9) 0.027(7) 0.042(7)
N14 0.198(15) 0.154(14) 0.135(12) 0.040(11) 0.052(12) 0.073(13)
C28 0.063(6) 0.195(19) 0.065(7) 0.040(10) 0.017(6) 0.070(10)
C29 0.062(7) 0.162(13) 0.062(7) 0.031(8) 0.013(6) 0.054(8)
C30 0.057(7) 0.146(14) 0.102(10) 0.040(10) 0.016(7) 0.022(8)
C31 0.113(12) 0.200(19) 0.081(9) 0.048(11) 0.030(9) 0.099(13)
C32 0.104(11) 0.141(15) 0.085(9) 0.025(10) 0.043(8) 0.020(11)
C33 0.128(13) 0.147(14) 0.100(10) 0.051(10) 0.066(10) 0.086(11)
C34 0.089(9) 0.167(15) 0.087(9) 0.049(10) 0.037(8) 0.070(11)

loop_
_atom_type_symbol
_atom_type_description
_atom_type_scat_dispersion_real
_atom_type_scat_dispersion_imag
_atom_type_scat_source
C C 0.0033 0.0016 'International Tables Vol C Tables 4.2.6.8 and 6.1.1.4'
H H 0.0000 0.0000 'International Tables Vol C Tables 4.2.6.8 and 6.1.1.4'
Cl Cl 0.1484 0.1585 'International Tables Vol C Tables 4.2.6.8 and 6.1.1.4'
N N 0.0061 0.0033 'International Tables Vol C Tables 4.2.6.8 and 6.1.1.4'
O O 0.0106 0.0060 'International Tables Vol C Tables 4.2.6.8 and 6.1.1.4'
Zn Zn 0.2839 1.4301 'International Tables Vol C Tables 4.2.6.8 and 6.1.1.4'

loop_
_geom_angle_atom_site_label_1
_geom_angle_atom_site_label_2
_geom_angle_atom_site_label_3
_geom_angle
_geom_angle_site_symmetry_1
_geom_angle_site_symmetry_3
_geom_angle_publ_flag
Cl1 Zn1 Cl4 112.13(17) . . ?
Cl2 Zn1 Cl1 106.09(17) . . ?
Cl2 Zn1 Cl4 107.8(2) . . ?
Cl3 Zn1 Cl1 106.83(16) . . ?
Cl3 Zn1 Cl2 116.2(3) . . ?
Cl3 Zn1 Cl4 107.92(19) . . ?
C5 N2 C6 120.9(8) . . ?
C5 N2 C7 113.4(7) . . ?
C7 N2 C6 125.0(8) . . ?
C4 N3 C8 123.0(7) . . ?
C5 N3 C4 123.6(8) . . ?
C5 N3 C8 112.8(8) . . ?
C3 N4 C4 120.3(8) . . ?
C3 N4 C10 114.5(7) . . ?
C4 N4 C10 125.0(7) . . ?
C2 N5 C11 129.2(8) . . ?
C3 N5 C2 116.3(7) . . ?
C3 N5 C11 113.9(7) . . ?
C1 N6 C2 122.4(9) . . ?
C1 N6 C13 113.2(8) . . ?
C2 N6 C13 123.5(7) . . ?
C1 N7 C14 115.1(8) . . ?
C1 N7 C20 121.2(9) . 2_656 ?
C14 N7 C20 122.0(8) . 2_656 ?
C14 N8 C6 122.9(7) . 2_656 ?
C15 N8 C6 120.9(9) . 2_656 ?
C15 N8 C14 113.3(8) . . ?
C13 N9 C16 121.8(9) . . ?
C15 N9 C13 112.3(7) . . ?
C15 N9 C16 123.0(8) . . ?
C16 N10 C11 128.0(9) . . ?
C17 N10 C11 113.5(8) . . ?
C17 N10 C16 118.5(9) . . ?
C10 N11 C18 124.3(8) . . ?
C17 N11 C10 114.2(9) . . ?
C17 N11 C18 121.5(9) . . ?
C18 N12 C8 123.4(8) . . ?
C19 N12 C8 112.0(8) . . ?
C19 N12 C18 123.8(8) . . ?
C7 N13 C20 125.3(9) . . ?
C19 N13 C7 113.6(8) . . ?
C19 N13 C20 120.1(9) . . ?
O3 C1 N6 126.2(10) . . ?
O3 C1 N7 127.6(9) . . ?
N6 C1 N7 106.2(9) . . ?
N5 C2 N6 114.5(8) . . ?
N5 C2 H2A 108.6 . . ?
N5 C2 H2B 108.6 . . ?
N6 C2 H2A 108.6 . . ?
N6 C2 H2B 108.6 . . ?
H2A C2 H2B 107.6 . . ?
O2 C3 N4 126.1(10) . . ?
O2 C3 N5 127.3(9) . . ?
N4 C3 N5 106.5(8) . . ?
N3 C4 N4 113.9(7) . . ?
N3 C4 H4A 108.8 . . ?
N3 C4 H4B 108.8 . . ?
N4 C4 H4A 108.8 . . ?
N4 C4 H4B 108.8 . . ?
H4A C4 H4B 107.7 . . ?
O1 C5 N2 126.6(9) . . ?
O1 C5 N3 124.6(10) . . ?
N2 C5 N3 108.6(8) . . ?
N2 C6 H6A 109.4 . . ?
N2 C6 H6B 109.4 . . ?
N8 C6 N2 111.2(8) 2_656 . ?
N8 C6 H6A 109.4 2_656 . ?
N8 C6 H6B 109.4 2_656 . ?
H6A C6 H6B 108.0 . . ?
N2 C7 H7 111.5 . . ?
N2 C7 C8 102.3(7) . . ?
N13 C7 N2 115.6(7) . . ?
N13 C7 H7 111.5 . . ?
N13 C7 C8 103.9(7) . . ?
C8 C7 H7 111.5 . . ?
N3 C8 N12 113.2(7) . . ?
N3 C8 C7 102.9(6) . . ?
N3 C8 H8 112.7 . . ?
N12 C8 C7 101.7(7) . . ?
N12 C8 H8 112.7 . . ?
C7 C8 H8 112.7 . . ?
H9A C9 H9B 109.5 . . ?
H9A C9 H9C 109.5 . . ?
H9B C9 H9C 109.5 . . ?
C10 C9 H9A 109.5 . . ?
C10 C9 H9B 109.5 . . ?
C10 C9 H9C 109.5 . . ?
N4 C10 C9 109.6(8) . . ?
N4 C10 C11 102.8(6) . . ?
N11 C10 N4 115.3(8) . . ?
N11 C10 C9 114.1(8) . . ?
N11 C10 C11 102.2(7) . . ?
C9 C10 C11 112.1(8) . . ?
N5 C11 C10 102.1(7) . . ?
N5 C11 C12 109.0(8) . . ?
N10 C11 N5 113.3(7) . . ?
N10 C11 C10 102.9(8) . . ?
N10 C11 C12 111.9(8) . . ?
C12 C11 C10 117.4(8) . . ?
C11 C12 H12A 109.5 . . ?
C11 C12 H12B 109.5 . . ?
C11 C12 H12C 109.5 . . ?
H12A C12 H12B 109.5 . . ?
H12A C12 H12C 109.5 . . ?
H12B C12 H12C 109.5 . . ?
N6 C13 H13 111.7 . . ?
N6 C13 C14 103.9(7) . . ?
N9 C13 N6 114.4(7) . . ?
N9 C13 H13 111.7 . . ?
N9 C13 C14 102.8(8) . . ?
C14 C13 H13 111.7 . . ?
N7 C14 C13 101.4(8) . . ?
N7 C14 H14 112.4 . . ?
N8 C14 N7 114.4(8) . . ?
N8 C14 C13 102.8(7) . . ?
N8 C14 H14 112.4 . . ?
C13 C14 H14 112.4 . . ?
O4 C15 N8 127.7(10) . . ?
O4 C15 N9 123.8(9) . . ?
N8 C15 N9 108.5(9) . . ?
N9 C16 H16A 108.2 . . ?
N9 C16 H16B 108.2 . . ?
N10 C16 N9 116.3(7) . . ?
N10 C16 H16A 108.2 . . ?
N10 C16 H16B 108.2 . . ?
H16A C16 H16B 107.4 . . ?
O5 C17 N10 126.0(10) . . ?
O5 C17 N11 126.5(11) . . ?
N11 C17 N10 107.3(10) . . ?
N11 C18 H18A 108.7 . . ?
N11 C18 H18B 108.7 . . ?
N12 C18 N11 114.4(6) . . ?
N12 C18 H18A 108.7 . . ?
N12 C18 H18B 108.7 . . ?
H18A C18 H18B 107.6 . . ?
O6 C19 N12 124.7(10) . . ?
O6 C19 N13 126.4(10) . . ?
N12 C19 N13 108.8(9) . . ?
N7 C20 H20A 108.7 2_656 . ?
N7 C20 H20B 108.7 2_656 . ?
N13 C20 N7 114.3(8) . 2_656 ?
N13 C20 H20A 108.7 . . ?
N13 C20 H20B 108.7 . . ?
H20A C20 H20B 107.6 . . ?
H1A N1 H1B 109.5 . . ?
H1A N1 H1C 109.5 . . ?
H1B N1 H1C 109.5 . . ?
C25 N1 H1A 109.5 . . ?
C25 N1 H1B 109.5 . . ?
C25 N1 H1C 109.5 . . ?
C21 C21 H21 111.9 2_755 . ?
C21 C21 C22 136(2) 2_755 . ?
C22 C21 H21 111.9 . . ?
C21 C22 C27 129.2(15) . . ?
C23 C22 C21 113.5(14) . . ?
C23 C22 C27 117.2(12) . . ?
C22 C23 H23 118.8 . . ?
C24 C23 C22 122.4(14) . . ?
C24 C23 H23 118.8 . . ?
C23 C24 H24 120.9 . . ?
C23 C24 C25 118.3(13) . . ?
C25 C24 H24 120.9 . . ?
C24 C25 N1 114.9(13) . . ?
C26 C25 N1 122.0(13) . . ?
C26 C25 C24 123.0(12) . . ?
C25 C26 H26 120.7 . . ?
C25 C26 C27 118.6(13) . . ?
C27 C26 H26 120.7 . . ?
C22 C27 C26 120.4(12) . . ?
C22 C27 H27 119.8 . . ?
C26 C27 H27 119.8 . . ?
H14A N14 H14B 109.5 . . ?
H14A N14 H14C 109.5 . . ?
H14B N14 H14C 109.5 . . ?
C32 N14 H14A 109.5 . . ?
C32 N14 H14B 109.5 . . ?
C32 N14 H14C 109.5 . . ?
C28 C28 H28 115.1 2_657 . ?
C28 C28 C29 129.8(14) 2_657 . ?
C29 C28 H28 115.1 . . ?
C28 C29 C34 116.2(10) . . ?
C30 C29 C28 122.4(15) . . ?
C30 C29 C34 121.2(16) . . ?
C29 C30 H30 118.7 . . ?
C31 C30 C29 122.5(18) . . ?
C31 C30 H30 118.7 . . ?
C30 C31 H31 118.8 . . ?
C30 C31 C32 122.3(15) . . ?
C32 C31 H31 118.8 . . ?
N14 C32 C31 123.4(17) . . ?
C33 C32 N14 122.4(19) . . ?
C33 C32 C31 113.6(16) . . ?
C32 C33 H33 118.3 . . ?
C34 C33 C32 123.4(16) . . ?
C34 C33 H33 118.3 . . ?
C29 C34 H34 121.6 . . ?
C33 C34 C29 116.8(13) . . ?
C33 C34 H34 121.6 . . ?

loop_
_geom_bond_atom_site_label_1
_geom_bond_atom_site_label_2
_geom_bond_distance
_geom_bond_site_symmetry_2
_geom_bond_publ_flag
Zn1 Cl1 2.258(4) . ?
Zn1 Cl2 2.210(4) . ?
Zn1 Cl3 2.208(4) . ?
Zn1 Cl4 2.264(4) . ?
O1 C5 1.224(11) . ?
O2 C3 1.176(12) . ?
O3 C1 1.199(12) . ?
O4 C15 1.208(12) . ?
O5 C17 1.176(12) . ?
O6 C19 1.233(11) . ?
N2 C5 1.337(13) . ?
N2 C6 1.467(11) . ?
N2 C7 1.447(11) . ?
N3 C4 1.419(12) . ?
N3 C5 1.361(12) . ?
N3 C8 1.434(11) . ?
N4 C3 1.397(11) . ?
N4 C4 1.450(11) . ?
N4 C10 1.460(11) . ?
N5 C2 1.434(11) . ?
N5 C3 1.400(13) . ?
N5 C11 1.479(11) . ?
N6 C1 1.374(12) . ?
N6 C2 1.441(12) . ?
N6 C13 1.461(13) . ?
N7 C1 1.390(14) . ?
N7 C14 1.446(13) . ?
N7 C20 1.470(11) 2_656 ?
N8 C6 1.438(12) 2_656 ?
N8 C14 1.422(12) . ?
N8 C15 1.345(11) . ?
N9 C13 1.426(13) . ?
N9 C15 1.371(13) . ?
N9 C16 1.465(11) . ?
N10 C11 1.425(12) . ?
N10 C16 1.416(12) . ?
N10 C17 1.385(14) . ?
N11 C10 1.427(12) . ?
N11 C17 1.377(13) . ?
N11 C18 1.442(12) . ?
N12 C8 1.464(11) . ?
N12 C18 1.434(12) . ?
N12 C19 1.343(12) . ?
N13 C7 1.391(12) . ?
N13 C19 1.357(13) . ?
N13 C20 1.423(13) . ?
C2 H2A 0.9700 . ?
C2 H2B 0.9700 . ?
C4 H4A 0.9700 . ?
C4 H4B 0.9700 . ?
C6 N8 1.438(12) 2_656 ?
C6 H6A 0.9700 . ?
C6 H6B 0.9700 . ?
C7 H7 0.9800 . ?
C7 C8 1.564(13) . ?
C8 H8 0.9800 . ?
C9 H9A 0.9600 . ?
C9 H9B 0.9600 . ?
C9 H9C 0.9600 . ?
C9 C10 1.562(13) . ?
C10 C11 1.607(13) . ?
C11 C12 1.502(14) . ?
C12 H12A 0.9600 . ?
C12 H12B 0.9600 . ?
C12 H12C 0.9600 . ?
C13 H13 0.9800 . ?
C13 C14 1.573(12) . ?
C14 H14 0.9800 . ?
C16 H16A 0.9700 . ?
C16 H16B 0.9700 . ?
C18 H18A 0.9700 . ?
C18 H18B 0.9700 . ?
C20 N7 1.470(11) 2_656 ?
C20 H20A 0.9700 . ?
C20 H20B 0.9700 . ?
N1 H1A 0.8900 . ?
N1 H1B 0.8900 . ?
N1 H1C 0.8900 . ?
N1 C25 1.455(15) . ?
C21 C21 1.3397(11) 2_755 ?
C21 H21 0.9300 . ?
C21 C22 1.373(16) . ?
C22 C23 1.359(18) . ?
C22 C27 1.408(18) . ?
C23 H23 0.9300 . ?
C23 C24 1.349(18) . ?
C24 H24 0.9300 . ?
C24 C25 1.405(18) . ?
C25 C26 1.285(16) . ?
C26 H26 0.9300 . ?
C26 C27 1.414(18) . ?
C27 H27 0.9300 . ?
N14 H14A 0.8900 . ?
N14 H14B 0.8900 . ?
N14 H14C 0.8900 . ?
N14 C32 1.365(19) . ?
C28 C28 1.3399(12) 2_657 ?
C28 H28 0.9300 . ?
C28 C29 1.405(16) . ?
C29 C30 1.318(16) . ?
C29 C34 1.43(2) . ?
C30 H30 0.9300 . ?
C30 C31 1.22(2) . ?
C31 H31 0.9300 . ?
C31 C32 1.51(2) . ?
C32 C33 1.36(2) . ?
C33 H33 0.9300 . ?
C33 C34 1.34(2) . ?
C34 H34 0.9300 . ?
